data_4303934
loop_
_publ_author_name
'Michael Nippe'
'Eric Victor'
'John F. Berry'

_publ_section_title
;
Oxidation Chemistry of Axially Protected Mo2 and W2 Quadruply Bonded Compounds
;
_journal_name_full 'Inorganic Chemistry'
_journal_page_first 11889
_journal_page_last 11895
_journal_paper_doi 10.1021/ic901965b
_journal_volume 48
_journal_year 2009
_chemical_formula_moiety 'C40 H32 N12 Mo2, C24 H20 B'
_chemical_formula_sum 'C64 H52 B Mo2 N12'
_chemical_formula_weight 1191.87
_space_group_IT_number 15
_symmetry_cell_setting monoclinic
_symmetry_space_group_name_Hall '-C 2yc'
_symmetry_space_group_name_H-M 'C 1 2/c 1'
_atom_sites_solution_hydrogens geom
_atom_sites_solution_primary direct
_atom_sites_solution_secondary difmap
_audit_creation_method SHELXL-97
_cell_angle_alpha 90.00
_cell_angle_beta 122.1060(10)
_cell_angle_gamma 90.00
_cell_formula_units_Z 4
_cell_length_a 20.596(2)
_cell_length_b 18.554(2)
_cell_length_c 16.2879(17)
_cell_measurement_reflns_used 9917
_cell_measurement_temperature 100(2)
_cell_measurement_theta_max 28.2782
_cell_measurement_theta_min 2.3348
_cell_volume 5272.3(9)
_computing_cell_refinement 'SAINT Ver. 6.22  (Bruker-AXS, 2003)'
_computing_data_collection 'SMART Ver. 5.622 (Bruker-AXS, 2003)'
_computing_data_reduction 'SAINT Ver. 6.22'
_computing_molecular_graphics 'SHELXTL Ver. 6.10'
_computing_publication_material 'SHELXTL Ver. 6.10'
_computing_structure_refinement 'SHELXL-97 (Sheldrick, 1997)'
_computing_structure_solution 'SHELXS-97 (Sheldrick, 1990)'
_diffrn_ambient_temperature 100(2)
_diffrn_measured_fraction_theta_full 0.998
_diffrn_measured_fraction_theta_max 0.998
_diffrn_measurement_device_type 'Bruker CCD-1000 area detector'
_diffrn_measurement_method '0.30\% \w scans'
_diffrn_radiation_monochromator graphite
_diffrn_radiation_source 'fine-focus sealed tube'
_diffrn_radiation_type MoK\a
_diffrn_radiation_wavelength 0.71073
_diffrn_reflns_av_R_equivalents 0.0363
_diffrn_reflns_av_sigmaI/netI 0.0269
_diffrn_reflns_limit_h_max 27
_diffrn_reflns_limit_h_min -27
_diffrn_reflns_limit_k_max 24
_diffrn_reflns_limit_k_min -24
_diffrn_reflns_limit_l_max 21
_diffrn_reflns_limit_l_min -21
_diffrn_reflns_number 35928
_diffrn_reflns_theta_full 28.32
_diffrn_reflns_theta_max 28.32
_diffrn_reflns_theta_min 1.60
_exptl_absorpt_coefficient_mu 0.532
_exptl_absorpt_correction_T_max 0.9034
_exptl_absorpt_correction_T_min 0.8834
_exptl_absorpt_correction_type multi-scan
_exptl_crystal_colour brown
_exptl_crystal_density_diffrn 1.501
_exptl_crystal_density_method 'not measured'
_exptl_crystal_description block
_exptl_crystal_F_000 2436
_exptl_crystal_size_max 0.24
_exptl_crystal_size_mid 0.20
_exptl_crystal_size_min 0.20
_refine_diff_density_max 0.688
_refine_diff_density_min -0.307
_refine_diff_density_rms 0.082
_refine_ls_extinction_method none
_refine_ls_goodness_of_fit_ref 1.056
_refine_ls_hydrogen_treatment undef
_refine_ls_matrix_type full
_refine_ls_number_parameters 358
_refine_ls_number_reflns 6563
_refine_ls_number_restraints 0
_refine_ls_restrained_S_all 1.056
_refine_ls_R_factor_all 0.0383
_refine_ls_R_factor_gt 0.0288
_refine_ls_shift/su_max 0.001
_refine_ls_shift/su_mean 0.000
_refine_ls_structure_factor_coef Fsqd
_refine_ls_weighting_details 'calc w=1/[\s^2^(Fo^2^)+(0.0338P)^2^+9.5409P] where P=(Fo^2^+2Fc^2^)/3'
_refine_ls_weighting_scheme calc
_refine_ls_wR_factor_gt 0.0690
_refine_ls_wR_factor_ref 0.0752
_reflns_number_gt 5594
_reflns_number_total 6563
_reflns_threshold_expression >2sigma(I)
_cod_data_source_file ic901965b_si_001_4.cif
_cod_data_source_block 2BPh4(C2/c)
_cod_original_cell_volume 5272.5(10)
_cod_database_code 4303934

loop_
_symmetry_equiv_pos_as_xyz
'x, y, z'
'-x, y, -z+1/2'
'x+1/2, y+1/2, z'
'-x+1/2, y+1/2, -z+1/2'
'-x, -y, -z'
'x, -y, z-1/2'
'-x+1/2, -y+1/2, -z'
'x+1/2, -y+1/2, z-1/2'

loop_
_atom_site_label
_atom_site_type_symbol
_atom_site_fract_x
_atom_site_fract_y
_atom_site_fract_z
_atom_site_U_iso_or_equiv
_atom_site_adp_type
_atom_site_occupancy
_atom_site_symmetry_multiplicity
_atom_site_calc_flag
_atom_site_refinement_flags
_atom_site_disorder_assembly
_atom_site_disorder_group
Mo1 Mo 0.5000 0.203287(11) 0.2500 0.01140(6) Uani 1 2 d S . .
Mo2 Mo 0.5000 0.318752(11) 0.2500 0.01141(6) Uani 1 2 d S . .
N1 N 0.41635(9) 0.19651(8) 0.29234(11) 0.0136(3) Uani 1 1 d . . .
N2 N 0.41219(9) 0.31955(8) 0.28174(12) 0.0144(3) Uani 1 1 d . . .
N3 N 0.42596(9) 0.43649(9) 0.26030(12) 0.0163(3) Uani 1 1 d . . .
N4 N 0.56616(9) 0.08127(9) 0.37610(12) 0.0189(3) Uani 1 1 d . . .
N5 N 0.59055(9) 0.20089(8) 0.39573(11) 0.0146(3) Uani 1 1 d . . .
N6 N 0.41464(9) 0.32370(8) 0.09662(12) 0.0146(3) Uani 1 1 d . . .
C10 C 0.39721(10) 0.13264(10) 0.31447(14) 0.0162(4) Uani 1 1 d . . .
H10A H 0.4139 0.0894 0.3000 0.019 Uiso 1 1 calc R . .
C11 C 0.35490(11) 0.12755(11) 0.35674(14) 0.0187(4) Uani 1 1 d . . .
H11A H 0.3413 0.0820 0.3697 0.022 Uiso 1 1 calc R . .
C12 C 0.33251(11) 0.19133(11) 0.38004(15) 0.0194(4) Uani 1 1 d . . .
H12A H 0.3053 0.1894 0.4122 0.023 Uiso 1 1 calc R . .
C13 C 0.34958(11) 0.25693(11) 0.35683(14) 0.0174(4) Uani 1 1 d . . .
H13A H 0.3342 0.3003 0.3728 0.021 Uiso 1 1 calc R . .
C14 C 0.39020(10) 0.25931(10) 0.30903(13) 0.0144(3) Uani 1 1 d . . .
C30 C 0.40545(11) 0.50589(10) 0.24581(14) 0.0177(4) Uani 1 1 d . . .
H30A H 0.4363 0.5390 0.2368 0.021 Uiso 1 1 calc R . .
C31 C 0.34151(11) 0.53172(10) 0.24336(14) 0.0179(4) Uani 1 1 d . . .
H31A H 0.3297 0.5817 0.2357 0.021 Uiso 1 1 calc R . .
C32 C 0.29522(11) 0.48216(10) 0.25242(14) 0.0168(4) Uani 1 1 d . . .
H32A H 0.2502 0.4980 0.2495 0.020 Uiso 1 1 calc R . .
C33 C 0.31425(10) 0.40962(10) 0.26565(14) 0.0162(4) Uani 1 1 d . . .
H33A H 0.2823 0.3752 0.2705 0.019 Uiso 1 1 calc R . .
C34 C 0.38207(10) 0.38844(10) 0.27177(13) 0.0146(4) Uani 1 1 d . . .
C40 C 0.62026(11) 0.13168(10) 0.42630(13) 0.0152(4) Uani 1 1 d . . .
C41 C 0.69683(11) 0.11345(11) 0.49221(14) 0.0190(4) Uani 1 1 d . . .
H41A H 0.7347 0.1498 0.5241 0.023 Uiso 1 1 calc R . .
C42 C 0.71612(12) 0.04149(12) 0.50988(15) 0.0224(4) Uani 1 1 d . . .
H42A H 0.7678 0.0276 0.5543 0.027 Uiso 1 1 calc R . .
C43 C 0.65988(13) -0.01048(11) 0.46264(16) 0.0233(4) Uani 1 1 d . . .
H43A H 0.6717 -0.0602 0.4762 0.028 Uiso 1 1 calc R . .
C44 C 0.58605(12) 0.01188(11) 0.39519(16) 0.0230(4) Uani 1 1 d . . .
H44A H 0.5477 -0.0237 0.3609 0.028 Uiso 1 1 calc R . .
C60 C 0.61676(11) 0.26062(10) 0.45314(14) 0.0157(4) Uani 1 1 d . . .
C61 C 0.66590(12) 0.26218(11) 0.55493(15) 0.0219(4) Uani 1 1 d . . .
H61A H 0.6871 0.2187 0.5899 0.026 Uiso 1 1 calc R . .
C62 C 0.68294(13) 0.32673(12) 0.60325(15) 0.0252(5) Uani 1 1 d . . .
H62A H 0.7159 0.3279 0.6718 0.030 Uiso 1 1 calc R . .
C63 C 0.34815(12) 0.39065(12) -0.05163(15) 0.0246(4) Uani 1 1 d . . .
H63A H 0.3360 0.4358 -0.0841 0.029 Uiso 1 1 calc R . .
C64 C 0.39661(11) 0.38674(10) 0.04687(15) 0.0182(4) Uani 1 1 d . . .
H64A H 0.4186 0.4301 0.0820 0.022 Uiso 1 1 calc R . .
C70 C 0.43898(11) 0.30268(10) 0.66107(14) 0.0157(4) Uani 1 1 d . . .
C71 C 0.35934(11) 0.30183(11) 0.61629(15) 0.0194(4) Uani 1 1 d . . .
H71A H 0.3370 0.2689 0.6390 0.023 Uiso 1 1 calc R . .
C72 C 0.31133(12) 0.34760(12) 0.53946(15) 0.0230(4) Uani 1 1 d . . .
H72A H 0.2574 0.3447 0.5103 0.028 Uiso 1 1 calc R . .
C73 C 0.34183(12) 0.39722(11) 0.50542(15) 0.0223(4) Uani 1 1 d . . .
H73A H 0.3093 0.4290 0.4539 0.027 Uiso 1 1 calc R . .
C74 C 0.42053(12) 0.39981(11) 0.54768(15) 0.0220(4) Uani 1 1 d . . .
H74A H 0.4424 0.4335 0.5252 0.026 Uiso 1 1 calc R . .
C75 C 0.46744(11) 0.35310(10) 0.62305(14) 0.0190(4) Uani 1 1 d . . .
H75A H 0.5212 0.3552 0.6502 0.023 Uiso 1 1 calc R . .
C80 C 0.54036(10) 0.19513(10) 0.71007(14) 0.0151(4) Uani 1 1 d . . .
C81 C 0.51772(11) 0.18950(11) 0.61282(15) 0.0194(4) Uani 1 1 d . . .
H81A H 0.4807 0.2225 0.5675 0.023 Uiso 1 1 calc R . .
C82 C 0.54721(11) 0.13759(12) 0.57947(15) 0.0225(4) Uani 1 1 d . . .
H82A H 0.5300 0.1357 0.5126 0.027 Uiso 1 1 calc R . .
C83 C 0.60147(11) 0.08887(11) 0.64344(16) 0.0222(4) Uani 1 1 d . . .
H83A H 0.6219 0.0535 0.6211 0.027 Uiso 1 1 calc R . .
C84 C 0.62551(12) 0.09254(11) 0.74047(16) 0.0227(4) Uani 1 1 d . . .
H84A H 0.6628 0.0595 0.7853 0.027 Uiso 1 1 calc R . .
C85 C 0.59522(11) 0.14448(11) 0.77251(14) 0.0182(4) Uani 1 1 d . . .
H85A H 0.6123 0.1457 0.8394 0.022 Uiso 1 1 calc R . .
B1 B 0.5000 0.24971(16) 0.7500 0.0144(6) Uani 1 2 d S . .

loop_
_atom_site_aniso_label
_atom_site_aniso_U_11
_atom_site_aniso_U_22
_atom_site_aniso_U_33
_atom_site_aniso_U_23
_atom_site_aniso_U_13
_atom_site_aniso_U_12
Mo1 0.01262(10) 0.00946(11) 0.01214(11) 0.000 0.00658(9) 0.000
Mo2 0.01232(10) 0.00931(11) 0.01372(11) 0.000 0.00767(9) 0.000
N1 0.0143(7) 0.0120(7) 0.0134(7) -0.0002(6) 0.0066(6) -0.0012(6)
N2 0.0161(7) 0.0117(8) 0.0173(8) 0.0001(6) 0.0102(7) 0.0003(6)
N3 0.0167(7) 0.0143(8) 0.0207(8) -0.0013(6) 0.0118(7) -0.0004(6)
N4 0.0177(8) 0.0160(8) 0.0217(9) -0.0028(7) 0.0096(7) 0.0019(6)
N5 0.0159(7) 0.0125(8) 0.0142(8) 0.0007(6) 0.0072(6) 0.0004(6)
N6 0.0157(7) 0.0131(8) 0.0162(8) 0.0003(6) 0.0093(6) 0.0005(6)
C10 0.0161(8) 0.0132(9) 0.0165(9) -0.0002(7) 0.0069(7) -0.0011(7)
C11 0.0184(9) 0.0166(9) 0.0200(10) 0.0032(7) 0.0094(8) -0.0034(7)
C12 0.0192(9) 0.0219(10) 0.0204(10) 0.0027(8) 0.0128(8) -0.0008(8)
C13 0.0191(9) 0.0176(9) 0.0173(9) 0.0001(7) 0.0108(8) 0.0010(7)
C14 0.0140(8) 0.0142(9) 0.0131(9) -0.0002(7) 0.0059(7) -0.0006(7)
C30 0.0203(9) 0.0144(9) 0.0192(10) -0.0009(7) 0.0110(8) -0.0041(7)
C31 0.0207(9) 0.0134(9) 0.0173(9) -0.0002(7) 0.0086(8) 0.0017(7)
C32 0.0157(8) 0.0183(9) 0.0171(9) 0.0001(7) 0.0092(7) 0.0031(7)
C33 0.0161(8) 0.0159(9) 0.0181(9) -0.0001(7) 0.0101(7) -0.0011(7)
C34 0.0163(8) 0.0140(9) 0.0125(9) -0.0011(7) 0.0070(7) -0.0004(7)
C40 0.0193(9) 0.0154(9) 0.0134(9) 0.0020(7) 0.0104(7) 0.0026(7)
C41 0.0178(9) 0.0215(10) 0.0147(9) 0.0007(8) 0.0066(8) 0.0009(7)
C42 0.0230(10) 0.0258(11) 0.0172(10) 0.0042(8) 0.0100(8) 0.0092(8)
C43 0.0337(11) 0.0154(10) 0.0269(11) 0.0039(8) 0.0201(10) 0.0082(8)
C44 0.0266(10) 0.0153(10) 0.0297(11) -0.0030(8) 0.0168(9) 0.0005(8)
C60 0.0163(8) 0.0158(9) 0.0166(9) 0.0001(7) 0.0098(7) -0.0014(7)
C61 0.0239(10) 0.0205(10) 0.0171(10) 0.0018(8) 0.0079(8) 0.0003(8)
C62 0.0299(11) 0.0251(11) 0.0144(10) -0.0028(8) 0.0075(9) -0.0028(9)
C63 0.0308(11) 0.0197(10) 0.0211(10) 0.0073(8) 0.0125(9) 0.0060(8)
C64 0.0219(9) 0.0131(9) 0.0225(10) 0.0016(7) 0.0138(8) 0.0023(7)
C70 0.0192(9) 0.0123(9) 0.0157(9) -0.0022(7) 0.0093(7) 0.0015(7)
C71 0.0204(9) 0.0192(10) 0.0207(10) 0.0033(8) 0.0123(8) 0.0039(7)
C72 0.0201(10) 0.0283(11) 0.0214(10) 0.0044(9) 0.0115(8) 0.0096(8)
C73 0.0311(11) 0.0176(10) 0.0191(10) 0.0039(8) 0.0139(9) 0.0102(8)
C74 0.0327(11) 0.0132(9) 0.0218(10) 0.0001(8) 0.0155(9) -0.0011(8)
C75 0.0201(9) 0.0155(9) 0.0195(10) -0.0023(7) 0.0092(8) -0.0017(7)
C80 0.0138(8) 0.0140(9) 0.0187(9) -0.0018(7) 0.0093(7) -0.0036(7)
C81 0.0168(9) 0.0217(10) 0.0181(10) 0.0012(8) 0.0082(8) 0.0031(7)
C82 0.0224(10) 0.0288(11) 0.0182(10) -0.0031(8) 0.0120(8) 0.0009(8)
C83 0.0218(10) 0.0217(10) 0.0290(11) -0.0030(8) 0.0175(9) 0.0027(8)
C84 0.0208(10) 0.0208(10) 0.0274(11) 0.0040(8) 0.0134(9) 0.0062(8)
C85 0.0177(9) 0.0193(10) 0.0179(9) 0.0015(7) 0.0096(8) 0.0017(7)
B1 0.0155(13) 0.0128(14) 0.0145(14) 0.000 0.0078(11) 0.000

loop_
_atom_type_symbol
_atom_type_description
_atom_type_scat_dispersion_real
_atom_type_scat_dispersion_imag
_atom_type_scat_source
C C 0.0033 0.0016 'International Tables Vol C Tables 4.2.6.8 and 6.1.1.4'
H H 0.0000 0.0000 'International Tables Vol C Tables 4.2.6.8 and 6.1.1.4'
B B 0.0013 0.0007 'International Tables Vol C Tables 4.2.6.8 and 6.1.1.4'
N N 0.0061 0.0033 'International Tables Vol C Tables 4.2.6.8 and 6.1.1.4'
Mo Mo -1.6832 0.6857 'International Tables Vol C Tables 4.2.6.8 and 6.1.1.4'

loop_
_geom_angle_atom_site_label_1
_geom_angle_atom_site_label_2
_geom_angle_atom_site_label_3
_geom_angle
_geom_angle_site_symmetry_1
_geom_angle_site_symmetry_3
_geom_angle_publ_flag
N5 Mo1 N5 177.57(8) 2_655 . ?
N5 Mo1 Mo2 91.21(4) 2_655 . ?
N5 Mo1 Mo2 91.21(4) . . ?
N5 Mo1 N1 88.85(6) 2_655 . ?
N5 Mo1 N1 91.01(6) . . ?
Mo2 Mo1 N1 93.32(4) . . ?
N5 Mo1 N1 91.01(6) 2_655 2_655 ?
N5 Mo1 N1 88.85(6) . 2_655 ?
Mo2 Mo1 N1 93.32(4) . 2_655 ?
N1 Mo1 N1 173.37(8) . 2_655 ?
N2 Mo2 N2 179.20(8) . 2_655 ?
N2 Mo2 Mo1 90.40(4) . . ?
N2 Mo2 Mo1 90.40(4) 2_655 . ?
N2 Mo2 N6 90.36(6) . . ?
N2 Mo2 N6 89.61(6) 2_655 . ?
Mo1 Mo2 N6 92.44(4) . . ?
N2 Mo2 N6 89.61(6) . 2_655 ?
N2 Mo2 N6 90.36(6) 2_655 2_655 ?
Mo1 Mo2 N6 92.44(4) . 2_655 ?
N6 Mo2 N6 175.13(8) . 2_655 ?
C10 N1 C14 119.32(16) . . ?
C10 N1 Mo1 121.74(13) . . ?
C14 N1 Mo1 118.38(12) . . ?
C14 N2 C34 125.80(16) . . ?
C14 N2 Mo2 123.01(12) . . ?
C34 N2 Mo2 111.18(12) . . ?
C30 N3 C34 119.22(16) . . ?
C44 N4 C40 118.35(17) . . ?
C60 N5 C40 124.39(16) . . ?
C60 N5 Mo1 123.25(12) . . ?
C40 N5 Mo1 112.36(12) . . ?
C64 N6 C60 119.22(17) . 2_655 ?
C64 N6 Mo2 121.53(13) . . ?
C60 N6 Mo2 118.97(12) 2_655 . ?
N1 C10 C11 123.06(18) . . ?
N1 C10 H10A 118.5 . . ?
C11 C10 H10A 118.5 . . ?
C10 C11 C12 117.95(18) . . ?
C10 C11 H11A 121.0 . . ?
C12 C11 H11A 121.0 . . ?
C13 C12 C11 120.47(18) . . ?
C13 C12 H12A 119.8 . . ?
C11 C12 H12A 119.8 . . ?
C12 C13 C14 119.45(18) . . ?
C12 C13 H13A 120.3 . . ?
C14 C13 H13A 120.3 . . ?
N2 C14 N1 113.45(16) . . ?
N2 C14 C13 126.88(17) . . ?
N1 C14 C13 119.51(17) . . ?
N3 C30 C31 123.11(18) . . ?
N3 C30 H30A 118.4 . . ?
C31 C30 H30A 118.4 . . ?
C30 C31 C32 117.72(18) . . ?
C30 C31 H31A 121.1 . . ?
C32 C31 H31A 121.1 . . ?
C33 C32 C31 120.42(17) . . ?
C33 C32 H32A 119.8 . . ?
C31 C32 H32A 119.8 . . ?
C32 C33 C34 118.14(17) . . ?
C32 C33 H33A 120.9 . . ?
C34 C33 H33A 120.9 . . ?
N3 C34 N2 109.43(16) . . ?
N3 C34 C33 121.29(17) . . ?
N2 C34 C33 129.10(17) . . ?
N4 C40 N5 110.96(16) . . ?
N4 C40 C41 121.97(18) . . ?
N5 C40 C41 126.75(18) . . ?
C42 C41 C40 118.48(19) . . ?
C42 C41 H41A 120.8 . . ?
C40 C41 H41A 120.8 . . ?
C41 C42 C43 119.68(19) . . ?
C41 C42 H42A 120.2 . . ?
C43 C42 H42A 120.2 . . ?
C44 C43 C42 118.31(19) . . ?
C44 C43 H43A 120.8 . . ?
C42 C43 H43A 120.8 . . ?
N4 C44 C43 123.0(2) . . ?
N4 C44 H44A 118.5 . . ?
C43 C44 H44A 118.5 . . ?
N5 C60 N6 113.41(17) . 2_655 ?
N5 C60 C61 126.73(18) . . ?
N6 C60 C61 119.64(18) 2_655 . ?
C62 C61 C60 119.8(2) . . ?
C62 C61 H61A 120.1 . . ?
C60 C61 H61A 120.1 . . ?
C61 C62 C63 120.0(2) . 2_655 ?
C61 C62 H62A 120.0 . . ?
C63 C62 H62A 120.0 2_655 . ?
C64 C63 C62 118.42(19) . 2_655 ?
C64 C63 H63A 120.8 . . ?
C62 C63 H63A 120.8 2_655 . ?
N6 C64 C63 122.89(19) . . ?
N6 C64 H64A 118.6 . . ?
C63 C64 H64A 118.6 . . ?
C71 C70 C75 115.16(18) . . ?
C71 C70 B1 126.04(16) . . ?
C75 C70 B1 118.78(16) . . ?
C72 C71 C70 122.47(19) . . ?
C72 C71 H71A 118.8 . . ?
C70 C71 H71A 118.8 . . ?
C73 C72 C71 120.47(19) . . ?
C73 C72 H72A 119.8 . . ?
C71 C72 H72A 119.8 . . ?
C74 C73 C72 118.95(19) . . ?
C74 C73 H73A 120.5 . . ?
C72 C73 H73A 120.5 . . ?
C73 C74 C75 119.87(19) . . ?
C73 C74 H74A 120.1 . . ?
C75 C74 H74A 120.1 . . ?
C74 C75 C70 123.07(19) . . ?
C74 C75 H75A 118.5 . . ?
C70 C75 H75A 118.5 . . ?
C81 C80 C85 115.23(18) . . ?
C81 C80 B1 123.99(16) . . ?
C85 C80 B1 120.39(16) . . ?
C82 C81 C80 122.79(19) . . ?
C82 C81 H81A 118.6 . . ?
C80 C81 H81A 118.6 . . ?
C83 C82 C81 120.20(19) . . ?
C83 C82 H82A 119.9 . . ?
C81 C82 H82A 119.9 . . ?
C82 C83 C84 118.90(19) . . ?
C82 C83 H83A 120.5 . . ?
C84 C83 H83A 120.5 . . ?
C83 C84 C85 120.18(19) . . ?
C83 C84 H84A 119.9 . . ?
C85 C84 H84A 119.9 . . ?
C84 C85 C80 122.70(19) . . ?
C84 C85 H85A 118.6 . . ?
C80 C85 H85A 118.6 . . ?
C70 B1 C70 106.7(2) 2_656 . ?
C70 B1 C80 109.22(9) 2_656 2_656 ?
C70 B1 C80 113.89(9) . 2_656 ?
C70 B1 C80 113.89(9) 2_656 . ?
C70 B1 C80 109.22(9) . . ?
C80 B1 C80 104.1(2) 2_656 . ?

loop_
_geom_bond_atom_site_label_1
_geom_bond_atom_site_label_2
_geom_bond_distance
_geom_bond_site_symmetry_2
_geom_bond_publ_flag
Mo1 N5 2.0997(16) 2_655 ?
Mo1 N5 2.0997(16) . ?
Mo1 Mo2 2.1424(4) . ?
Mo1 N1 2.1732(16) . ?
Mo1 N1 2.1732(16) 2_655 ?
Mo2 N2 2.1289(15) . ?
Mo2 N2 2.1289(16) 2_655 ?
Mo2 N6 2.1614(16) . ?
Mo2 N6 2.1614(16) 2_655 ?
N1 C10 1.357(2) . ?
N1 C14 1.370(2) . ?
N2 C14 1.366(2) . ?
N2 C34 1.392(2) . ?
N3 C30 1.336(2) . ?
N3 C34 1.351(2) . ?
N4 C44 1.337(3) . ?
N4 C40 1.348(2) . ?
N5 C60 1.363(2) . ?
N5 C40 1.396(2) . ?
N6 C64 1.357(2) . ?
N6 C60 1.374(2) 2_655 ?
C10 C11 1.371(3) . ?
C10 H10A 0.9500 . ?
C11 C12 1.394(3) . ?
C11 H11A 0.9500 . ?
C12 C13 1.374(3) . ?
C12 H12A 0.9500 . ?
C13 C14 1.414(3) . ?
C13 H13A 0.9500 . ?
C30 C31 1.382(3) . ?
C30 H30A 0.9500 . ?
C31 C32 1.388(3) . ?
C31 H31A 0.9500 . ?
C32 C33 1.386(3) . ?
C32 H32A 0.9500 . ?
C33 C34 1.403(3) . ?
C33 H33A 0.9500 . ?
C40 C41 1.398(3) . ?
C41 C42 1.379(3) . ?
C41 H41A 0.9500 . ?
C42 C43 1.384(3) . ?
C42 H42A 0.9500 . ?
C43 C44 1.384(3) . ?
C43 H43A 0.9500 . ?
C44 H44A 0.9500 . ?
C60 N6 1.374(2) 2_655 ?
C60 C61 1.411(3) . ?
C61 C62 1.372(3) . ?
C61 H61A 0.9500 . ?
C62 C63 1.397(3) 2_655 ?
C62 H62A 0.9500 . ?
C63 C64 1.369(3) . ?
C63 C62 1.397(3) 2_655 ?
C63 H63A 0.9500 . ?
C64 H64A 0.9500 . ?
C70 C71 1.397(3) . ?
C70 C75 1.410(3) . ?
C70 B1 1.646(3) . ?
C71 C72 1.396(3) . ?
C71 H71A 0.9500 . ?
C72 C73 1.386(3) . ?
C72 H72A 0.9500 . ?
C73 C74 1.385(3) . ?
C73 H73A 0.9500 . ?
C74 C75 1.390(3) . ?
C74 H74A 0.9500 . ?
C75 H75A 0.9500 . ?
C80 C81 1.397(3) . ?
C80 C85 1.405(3) . ?
C80 B1 1.647(3) . ?
C81 C82 1.394(3) . ?
C81 H81A 0.9500 . ?
C82 C83 1.383(3) . ?
C82 H82A 0.9500 . ?
C83 C84 1.384(3) . ?
C83 H83A 0.9500 . ?
C84 C85 1.392(3) . ?
C84 H84A 0.9500 . ?
C85 H85A 0.9500 . ?
B1 C70 1.646(3) 2_656 ?
B1 C80 1.647(3) 2_656 ?

loop_
_geom_torsion_atom_site_label_1
_geom_torsion_atom_site_label_2
_geom_torsion_atom_site_label_3
_geom_torsion_atom_site_label_4
_geom_torsion
_geom_torsion_site_symmetry_1
_geom_torsion_site_symmetry_2
_geom_torsion_site_symmetry_3
_geom_torsion_site_symmetry_4
_geom_torsion_publ_flag
N5 Mo1 Mo2 N2 85.17(6) 2_655 . . . ?
N5 Mo1 Mo2 N2 -94.83(6) . . . . ?
N1 Mo1 Mo2 N2 -3.75(6) . . . . ?
N1 Mo1 Mo2 N2 176.25(6) 2_655 . . . ?
N5 Mo1 Mo2 N2 -94.83(6) 2_655 . . 2_655 ?
N5 Mo1 Mo2 N2 85.17(6) . . . 2_655 ?
N1 Mo1 Mo2 N2 176.25(6) . . . 2_655 ?
N1 Mo1 Mo2 N2 -3.75(6) 2_655 . . 2_655 ?
N5 Mo1 Mo2 N6 -5.21(6) 2_655 . . . ?
N5 Mo1 Mo2 N6 174.79(6) . . . . ?
N1 Mo1 Mo2 N6 -94.13(6) . . . . ?
N1 Mo1 Mo2 N6 85.87(6) 2_655 . . . ?
N5 Mo1 Mo2 N6 174.79(6) 2_655 . . 2_655 ?
N5 Mo1 Mo2 N6 -5.21(6) . . . 2_655 ?
N1 Mo1 Mo2 N6 85.87(6) . . . 2_655 ?
N1 Mo1 Mo2 N6 -94.13(6) 2_655 . . 2_655 ?
N5 Mo1 N1 C10 95.64(14) 2_655 . . . ?
N5 Mo1 N1 C10 -81.94(14) . . . . ?
Mo2 Mo1 N1 C10 -173.21(14) . . . . ?
N1 Mo1 N1 C10 6.79(14) 2_655 . . . ?
N5 Mo1 N1 C14 -92.95(14) 2_655 . . . ?
N5 Mo1 N1 C14 89.47(14) . . . . ?
Mo2 Mo1 N1 C14 -1.80(13) . . . . ?
N1 Mo1 N1 C14 178.20(13) 2_655 . . . ?
N2 Mo2 N2 C14 -168.58(14) 2_655 . . . ?
Mo1 Mo2 N2 C14 11.42(14) . . . . ?
N6 Mo2 N2 C14 103.86(15) . . . . ?
N6 Mo2 N2 C14 -81.01(15) 2_655 . . . ?
N2 Mo2 N2 C34 10.86(12) 2_655 . . . ?
Mo1 Mo2 N2 C34 -169.14(12) . . . . ?
N6 Mo2 N2 C34 -76.71(13) . . . . ?
N6 Mo2 N2 C34 98.42(13) 2_655 . . . ?
N5 Mo1 N5 C60 -170.57(14) 2_655 . . . ?
Mo2 Mo1 N5 C60 9.43(14) . . . . ?
N1 Mo1 N5 C60 -83.91(15) . . . . ?
N1 Mo1 N5 C60 102.72(15) 2_655 . . . ?
N5 Mo1 N5 C40 9.43(12) 2_655 . . . ?
Mo2 Mo1 N5 C40 -170.57(12) . . . . ?
N1 Mo1 N5 C40 96.09(13) . . . . ?
N1 Mo1 N5 C40 -77.28(13) 2_655 . . . ?
N2 Mo2 N6 C64 99.28(14) . . . . ?
N2 Mo2 N6 C64 -79.92(14) 2_655 . . . ?
Mo1 Mo2 N6 C64 -170.30(14) . . . . ?
N6 Mo2 N6 C64 9.70(14) 2_655 . . . ?
N2 Mo2 N6 C60 -86.85(14) . . . 2_655 ?
N2 Mo2 N6 C60 93.95(14) 2_655 . . 2_655 ?
Mo1 Mo2 N6 C60 3.57(13) . . . 2_655 ?
N6 Mo2 N6 C60 -176.43(13) 2_655 . . 2_655 ?
C14 N1 C10 C11 -2.6(3) . . . . ?
Mo1 N1 C10 C11 168.72(14) . . . . ?
N1 C10 C11 C12 -1.7(3) . . . . ?
C10 C11 C12 C13 3.0(3) . . . . ?
C11 C12 C13 C14 0.0(3) . . . . ?
C34 N2 C14 N1 166.23(17) . . . . ?
Mo2 N2 C14 N1 -14.4(2) . . . . ?
C34 N2 C14 C13 -18.4(3) . . . . ?
Mo2 N2 C14 C13 160.91(15) . . . . ?
C10 N1 C14 N2 -178.70(16) . . . . ?
Mo1 N1 C14 N2 9.7(2) . . . . ?
C10 N1 C14 C13 5.6(3) . . . . ?
Mo1 N1 C14 C13 -166.02(14) . . . . ?
C12 C13 C14 N2 -179.39(19) . . . . ?
C12 C13 C14 N1 -4.3(3) . . . . ?
C34 N3 C30 C31 1.0(3) . . . . ?
N3 C30 C31 C32 -2.8(3) . . . . ?
C30 C31 C32 C33 1.4(3) . . . . ?
C31 C32 C33 C34 1.4(3) . . . . ?
C30 N3 C34 N2 177.55(16) . . . . ?
C30 N3 C34 C33 2.1(3) . . . . ?
C14 N2 C34 N3 169.49(17) . . . . ?
Mo2 N2 C34 N3 -9.93(19) . . . . ?
C14 N2 C34 C33 -15.5(3) . . . . ?
Mo2 N2 C34 C33 165.09(16) . . . . ?
C32 C33 C34 N3 -3.3(3) . . . . ?
C32 C33 C34 N2 -177.76(18) . . . . ?
C44 N4 C40 N5 178.40(17) . . . . ?
C44 N4 C40 C41 4.4(3) . . . . ?
C60 N5 C40 N4 151.43(17) . . . . ?
Mo1 N5 C40 N4 -28.58(19) . . . . ?
C60 N5 C40 C41 -34.9(3) . . . . ?
Mo1 N5 C40 C41 145.05(16) . . . . ?
N4 C40 C41 C42 -3.7(3) . . . . ?
N5 C40 C41 C42 -176.70(18) . . . . ?
C40 C41 C42 C43 -0.1(3) . . . . ?
C41 C42 C43 C44 3.0(3) . . . . ?
C40 N4 C44 C43 -1.3(3) . . . . ?
C42 C43 C44 N4 -2.3(3) . . . . ?
C40 N5 C60 N6 171.80(16) . . . 2_655 ?
Mo1 N5 C60 N6 -8.2(2) . . . 2_655 ?
C40 N5 C60 C61 -13.5(3) . . . . ?
Mo1 N5 C60 C61 166.45(16) . . . . ?
N5 C60 C61 C62 -175.4(2) . . . . ?
N6 C60 C61 C62 -1.0(3) 2_655 . . . ?
C60 C61 C62 C63 -0.2(3) . . . 2_655 ?
C60 N6 C64 C63 0.0(3) 2_655 . . . ?
Mo2 N6 C64 C63 173.81(15) . . . . ?
C62 C63 C64 N6 -1.2(3) 2_655 . . . ?
C75 C70 C71 C72 0.0(3) . . . . ?
B1 C70 C71 C72 -178.41(18) . . . . ?
C70 C71 C72 C73 -1.1(3) . . . . ?
C71 C72 C73 C74 1.1(3) . . . . ?
C72 C73 C74 C75 -0.1(3) . . . . ?
C73 C74 C75 C70 -1.1(3) . . . . ?
C71 C70 C75 C74 1.1(3) . . . . ?
B1 C70 C75 C74 179.61(18) . . . . ?
C85 C80 C81 C82 -0.1(3) . . . . ?
B1 C80 C81 C82 -172.95(18) . . . . ?
C80 C81 C82 C83 -0.2(3) . . . . ?
C81 C82 C83 C84 0.2(3) . . . . ?
C82 C83 C84 C85 0.1(3) . . . . ?
C83 C84 C85 C80 -0.4(3) . . . . ?
C81 C80 C85 C84 0.4(3) . . . . ?
B1 C80 C85 C84 173.55(18) . . . . ?
C71 C70 B1 C70 -124.0(2) . . . 2_656 ?
C75 C70 B1 C70 57.67(14) . . . 2_656 ?
C71 C70 B1 C80 -3.4(3) . . . 2_656 ?
C75 C70 B1 C80 178.22(16) . . . 2_656 ?
C71 C70 B1 C80 112.50(19) . . . . ?
C75 C70 B1 C80 -65.8(2) . . . . ?
C81 C80 B1 C70 -126.85(18) . . . 2_656 ?
C85 C80 B1 C70 60.6(2) . . . 2_656 ?
C81 C80 B1 C70 -7.7(2) . . . . ?
C85 C80 B1 C70 179.75(16) . . . . ?
C81 C80 B1 C80 114.27(19) . . . 2_656 ?
C85 C80 B1 C80 -58.24(15) . . . 2_656 ?
